data_4128498
loop_
_publ_author_name
'Wu, Ju'
'Dou, Yingchao'
'Guillot, R\'egis'
'Kouklovsky, Cyrille'
'Vincent, Guillaume'

_publ_section_title
;
 Electrochemical Dearomative 2,3-Difunctionalization of Indoles.
;
_journal_issue 7
_journal_name_full 'Journal of the American Chemical Society'
_journal_page_first 2832
_journal_page_last 2837
_journal_paper_doi 10.1021/jacs.8b13371
_journal_volume 141
_journal_year 2019
_chemical_formula_moiety 'C18 H19 N O3'
_chemical_formula_sum 'C18 H19 N O3'
_chemical_formula_weight 297.34
_space_group_crystal_system orthorhombic
_space_group_IT_number 60
_space_group_name_Hall '-P 2n 2ab'
_space_group_name_H-M_alt 'P b c n'
_atom_sites_solution_hydrogens geom
_audit_creation_method SHELXL-2017/1
_cell_angle_alpha 90
_cell_angle_beta 90
_cell_angle_gamma 90
_cell_formula_units_Z 8
_cell_length_a 22.4623(12)
_cell_length_b 11.2375(6)
_cell_length_c 11.9368(7)
_cell_measurement_reflns_used 9394
_cell_measurement_temperature 100(1)
_cell_measurement_theta_max 30.42
_cell_measurement_theta_min 2.65
_cell_volume 3013.1(3)
_computing_structure_refinement 'SHELXL-2017/1 (Sheldrick, 2017)'
_diffrn_ambient_temperature 100(1)
_diffrn_measured_fraction_theta_full 0.999
_diffrn_measured_fraction_theta_max 0.997
_diffrn_measurement_device_type 'Bruker VENTURE PHOTON100 CMOS'
_diffrn_measurement_method '\f and \w scans'
_diffrn_radiation_probe x-ray
_diffrn_radiation_type MoK\a
_diffrn_radiation_wavelength 0.71073
_diffrn_reflns_av_R_equivalents 0.0968
_diffrn_reflns_av_unetI/netI 0.0345
_diffrn_reflns_Laue_measured_fraction_full 0.999
_diffrn_reflns_Laue_measured_fraction_max 0.997
_diffrn_reflns_limit_h_max 32
_diffrn_reflns_limit_h_min -32
_diffrn_reflns_limit_k_max 16
_diffrn_reflns_limit_k_min -16
_diffrn_reflns_limit_l_max 17
_diffrn_reflns_limit_l_min -17
_diffrn_reflns_number 80076
_diffrn_reflns_point_group_measured_fraction_full 0.999
_diffrn_reflns_point_group_measured_fraction_max 0.997
_diffrn_reflns_theta_full 25.000
_diffrn_reflns_theta_max 30.581
_diffrn_reflns_theta_min 2.649
_exptl_absorpt_coefficient_mu 0.089
_exptl_absorpt_correction_T_max 0.9984
_exptl_absorpt_correction_T_min 0.9715
_exptl_absorpt_correction_type multi-scan
_exptl_absorpt_process_details SADABS
_exptl_crystal_colour colorless
_exptl_crystal_density_diffrn 1.311
_exptl_crystal_description block
_exptl_crystal_F_000 1264
_exptl_crystal_size_max 0.140
_exptl_crystal_size_mid 0.110
_exptl_crystal_size_min 0.090
_refine_diff_density_max 0.315
_refine_diff_density_min -0.307
_refine_diff_density_rms 0.057
_refine_ls_extinction_method none
_refine_ls_goodness_of_fit_ref 1.040
_refine_ls_hydrogen_treatment constr
_refine_ls_matrix_type full
_refine_ls_number_parameters 202
_refine_ls_number_reflns 4626
_refine_ls_number_restraints 0
_refine_ls_restrained_S_all 1.040
_refine_ls_R_factor_all 0.0624
_refine_ls_R_factor_gt 0.0421
_refine_ls_shift/su_max 0.000
_refine_ls_shift/su_mean 0.000
_refine_ls_structure_factor_coef Fsqd
_refine_ls_weighting_details 'w=1/[\s^2^(Fo^2^)+(0.0638P)^2^+0.4159P] where P=(Fo^2^+2Fc^2^)/3'
_refine_ls_weighting_scheme calc
_refine_ls_wR_factor_gt 0.1053
_refine_ls_wR_factor_ref 0.1127
_reflns_Friedel_coverage 0.000
_reflns_number_gt 3495
_reflns_number_total 4626
_reflns_threshold_expression 'I > 2\s(I)'
_cod_data_source_file 2y.cif
_cod_data_source_block 2y
_cod_database_code 4128498
_shelx_space_group_comment
;
The symmetry employed for this shelxl refinement is uniquely defined
by the following loop, which should always be used as a source of
symmetry information in preference to the above space-group names.
They are only intended as comments.
;
_shelx_estimated_absorpt_t_min 0.988
_shelx_estimated_absorpt_t_max 0.992

loop_
_space_group_symop_operation_xyz
'x, y, z'
'-x+1/2, -y+1/2, z+1/2'
'-x, y, -z+1/2'
'x+1/2, -y+1/2, -z'
'-x, -y, -z'
'x-1/2, y-1/2, -z-1/2'
'x, -y, z-1/2'
'-x-1/2, y-1/2, z'

loop_
_atom_site_label
_atom_site_type_symbol
_atom_site_fract_x
_atom_site_fract_y
_atom_site_fract_z
_atom_site_U_iso_or_equiv
_atom_site_adp_type
_atom_site_occupancy
_atom_site_site_symmetry_order
_atom_site_calc_flag
_atom_site_refinement_flags_posn
_atom_site_refinement_flags_adp
C1 C 0.36037(5) 0.08557(9) 0.37218(9) 0.0136(2) Uani 1 1 d . .
C2 C 0.33331(5) -0.01099(10) 0.42427(10) 0.0183(2) Uani 1 1 d . .
H2 H 0.339029 -0.089871 0.397743 0.022 Uiso 1 1 calc R U
C3 C 0.29743(5) 0.01261(11) 0.51702(10) 0.0212(3) Uani 1 1 d . .
H3 H 0.278823 -0.051852 0.554767 0.025 Uiso 1 1 calc R U
C4 C 0.28816(5) 0.12754(11) 0.55572(10) 0.0208(2) Uani 1 1 d . .
H4 H 0.262578 0.141001 0.617826 0.025 Uiso 1 1 calc R U
C5 C 0.31635(5) 0.22356(10) 0.50355(9) 0.0165(2) Uani 1 1 d . .
H5 H 0.310596 0.302409 0.530137 0.020 Uiso 1 1 calc R U
C6 C 0.35281(5) 0.20160(9) 0.41243(9) 0.0128(2) Uani 1 1 d . .
C7 C 0.39460(4) 0.28326(9) 0.34883(8) 0.01080(19) Uani 1 1 d . .
C8 C 0.40392(5) 0.21176(9) 0.23880(9) 0.0115(2) Uani 1 1 d . .
H8 H 0.444408 0.226171 0.206703 0.014 Uiso 1 1 calc R U
C9 C 0.45390(5) 0.31814(10) 0.51489(9) 0.0175(2) Uani 1 1 d . .
H9A H 0.429912 0.263997 0.560758 0.026 Uiso 1 1 calc R U
H9B H 0.437467 0.398759 0.519813 0.026 Uiso 1 1 calc R U
H9C H 0.495034 0.318315 0.542262 0.026 Uiso 1 1 calc R U
C10 C 0.37551(4) 0.41048(9) 0.32753(8) 0.0117(2) Uani 1 1 d . .
C11 C 0.41893(5) 0.49866(10) 0.31448(9) 0.0143(2) Uani 1 1 d . .
H11 H 0.459739 0.479107 0.324350 0.017 Uiso 1 1 calc R U
C12 C 0.40295(5) 0.61462(10) 0.28721(9) 0.0164(2) Uani 1 1 d . .
H12 H 0.432799 0.673877 0.278980 0.020 Uiso 1 1 calc R U
C13 C 0.34354(5) 0.64397(10) 0.27201(9) 0.0168(2) Uani 1 1 d . .
H13 H 0.332662 0.723010 0.252564 0.020 Uiso 1 1 calc R U
C14 C 0.29996(5) 0.55736(10) 0.28531(9) 0.0169(2) Uani 1 1 d . .
H14 H 0.259220 0.577419 0.275369 0.020 Uiso 1 1 calc R U
C15 C 0.31583(5) 0.44104(10) 0.31321(9) 0.0143(2) Uani 1 1 d . .
H15 H 0.285803 0.382331 0.322506 0.017 Uiso 1 1 calc R U
C16 C 0.37627(6) 0.31301(12) 0.07085(10) 0.0236(3) Uani 1 1 d . .
H16A H 0.409701 0.278348 0.029396 0.035 Uiso 1 1 calc R U
H16B H 0.388396 0.389512 0.102981 0.035 Uiso 1 1 calc R U
H16C H 0.342634 0.325325 0.019871 0.035 Uiso 1 1 calc R U
C17 C 0.41998(5) -0.00896(10) 0.22007(10) 0.0182(2) Uani 1 1 d . .
C18 C 0.45497(5) 0.01568(11) 0.11533(10) 0.0214(2) Uani 1 1 d . .
H18A H 0.471425 -0.058987 0.086344 0.032 Uiso 1 1 calc R U
H18B H 0.487528 0.070804 0.132452 0.032 Uiso 1 1 calc R U
H18C H 0.428775 0.051293 0.058878 0.032 Uiso 1 1 calc R U
N1 N 0.39722(4) 0.08829(8) 0.27577(8) 0.01367(19) Uani 1 1 d . .
O1 O 0.45287(3) 0.27922(7) 0.40068(6) 0.01344(16) Uani 1 1 d . .
O2 O 0.35891(3) 0.23407(7) 0.15873(6) 0.01494(17) Uani 1 1 d . .
O3 O 0.41223(4) -0.10965(7) 0.25594(9) 0.0287(2) Uani 1 1 d . .

loop_
_atom_site_aniso_label
_atom_site_aniso_U_11
_atom_site_aniso_U_22
_atom_site_aniso_U_33
_atom_site_aniso_U_23
_atom_site_aniso_U_13
_atom_site_aniso_U_12
C1 0.0116(5) 0.0144(5) 0.0148(5) 0.0021(4) -0.0028(4) -0.0012(4)
C2 0.0181(5) 0.0149(5) 0.0219(6) 0.0054(4) -0.0053(4) -0.0044(4)
C3 0.0182(5) 0.0256(6) 0.0197(6) 0.0111(5) -0.0038(4) -0.0089(5)
C4 0.0159(5) 0.0323(6) 0.0142(5) 0.0060(5) 0.0010(4) -0.0046(5)
C5 0.0153(5) 0.0211(5) 0.0132(5) 0.0020(4) -0.0006(4) -0.0008(4)
C6 0.0117(4) 0.0137(5) 0.0128(5) 0.0034(4) -0.0015(4) -0.0011(4)
C7 0.0102(4) 0.0104(4) 0.0118(5) 0.0006(4) -0.0007(4) -0.0008(4)
C8 0.0127(5) 0.0102(4) 0.0117(5) 0.0002(4) -0.0005(4) -0.0004(4)
C9 0.0193(5) 0.0200(5) 0.0131(5) -0.0028(4) -0.0037(4) 0.0003(4)
C10 0.0144(5) 0.0109(4) 0.0096(5) -0.0001(4) 0.0004(4) -0.0003(4)
C11 0.0160(5) 0.0138(5) 0.0131(5) 0.0000(4) 0.0007(4) -0.0016(4)
C12 0.0236(6) 0.0122(5) 0.0132(5) 0.0010(4) 0.0008(4) -0.0046(4)
C13 0.0271(6) 0.0115(5) 0.0118(5) 0.0007(4) 0.0000(4) 0.0029(4)
C14 0.0182(5) 0.0173(5) 0.0153(5) 0.0016(4) -0.0001(4) 0.0045(4)
C15 0.0148(5) 0.0141(5) 0.0140(5) 0.0013(4) 0.0007(4) 0.0000(4)
C16 0.0256(6) 0.0306(6) 0.0147(5) 0.0076(5) -0.0002(4) -0.0001(5)
C17 0.0157(5) 0.0128(5) 0.0260(6) -0.0058(4) -0.0031(4) -0.0007(4)
C18 0.0199(6) 0.0203(5) 0.0241(6) -0.0093(5) 0.0014(5) 0.0005(5)
N1 0.0152(4) 0.0100(4) 0.0158(4) -0.0002(3) 0.0005(3) -0.0011(3)
O1 0.0115(3) 0.0158(4) 0.0131(4) -0.0018(3) -0.0028(3) 0.0006(3)
O2 0.0163(4) 0.0173(4) 0.0112(4) 0.0009(3) -0.0022(3) -0.0008(3)
O3 0.0305(5) 0.0118(4) 0.0438(6) -0.0021(4) 0.0039(4) -0.0015(3)

loop_
_atom_type_symbol
_atom_type_description
_atom_type_scat_dispersion_real
_atom_type_scat_dispersion_imag
_atom_type_scat_source
C C 0.0034 0.0017 'International Tables Vol C Tables 4.2.6.8 and 6.1.1.4'
H H 0.0000 0.0000 'International Tables Vol C Tables 4.2.6.8 and 6.1.1.4'
N N 0.0066 0.0034 'International Tables Vol C Tables 4.2.6.8 and 6.1.1.4'
O O 0.0114 0.0062 'International Tables Vol C Tables 4.2.6.8 and 6.1.1.4'

loop_
_geom_angle_atom_site_label_1
_geom_angle_atom_site_label_2
_geom_angle_atom_site_label_3
_geom_angle
C2 C1 C6 121.36(10)
C2 C1 N1 129.41(10)
C6 C1 N1 109.22(9)
C1 C2 C3 117.33(11)
C1 C2 H2 121.3
C3 C2 H2 121.3
C4 C3 C2 121.88(11)
C4 C3 H3 119.1
C2 C3 H3 119.1
C3 C4 C5 120.15(11)
C3 C4 H4 119.9
C5 C4 H4 119.9
C6 C5 C4 118.74(11)
C6 C5 H5 120.6
C4 C5 H5 120.6
C5 C6 C1 120.51(10)
C5 C6 C7 130.69(10)
C1 C6 C7 108.47(9)
O1 C7 C10 110.93(8)
O1 C7 C6 109.05(8)
C10 C7 C6 118.70(9)
O1 C7 C8 102.90(8)
C10 C7 C8 112.61(8)
C6 C7 C8 101.17(8)
O2 C8 N1 107.36(8)
O2 C8 C7 112.54(8)
N1 C8 C7 102.79(8)
O2 C8 H8 111.3
N1 C8 H8 111.3
C7 C8 H8 111.3
O1 C9 H9A 109.5
O1 C9 H9B 109.5
H9A C9 H9B 109.5
O1 C9 H9C 109.5
H9A C9 H9C 109.5
H9B C9 H9C 109.5
C15 C10 C11 118.82(10)
C15 C10 C7 121.70(9)
C11 C10 C7 119.35(9)
C12 C11 C10 120.67(10)
C12 C11 H11 119.7
C10 C11 H11 119.7
C13 C12 C11 120.13(10)
C13 C12 H12 119.9
C11 C12 H12 119.9
C12 C13 C14 119.77(10)
C12 C13 H13 120.1
C14 C13 H13 120.1
C13 C14 C15 120.24(10)
C13 C14 H14 119.9
C15 C14 H14 119.9
C10 C15 C14 120.37(10)
C10 C15 H15 119.8
C14 C15 H15 119.8
O2 C16 H16A 109.5
O2 C16 H16B 109.5
H16A C16 H16B 109.5
O2 C16 H16C 109.5
H16A C16 H16C 109.5
H16B C16 H16C 109.5
O3 C17 N1 120.83(11)
O3 C17 C18 122.45(11)
N1 C17 C18 116.72(10)
C17 C18 H18A 109.5
C17 C18 H18B 109.5
H18A C18 H18B 109.5
C17 C18 H18C 109.5
H18A C18 H18C 109.5
H18B C18 H18C 109.5
C17 N1 C1 126.25(9)
C17 N1 C8 124.63(9)
C1 N1 C8 108.98(8)
C9 O1 C7 114.32(8)
C8 O2 C16 114.30(8)

loop_
_geom_bond_atom_site_label_1
_geom_bond_atom_site_label_2
_geom_bond_distance
C1 C2 1.3905(15)
C1 C6 1.3999(15)
C1 N1 1.4179(14)
C2 C3 1.3948(18)
C2 H2 0.9500
C3 C4 1.3875(18)
C3 H3 0.9500
C4 C5 1.3976(16)
C4 H4 0.9500
C5 C6 1.3837(15)
C5 H5 0.9500
C6 C7 1.5163(14)
C7 O1 1.4485(12)
C7 C10 1.5141(14)
C7 C8 1.5539(15)
C8 O2 1.4138(12)
C8 N1 1.4637(13)
C8 H8 1.0000
C9 O1 1.4319(13)
C9 H9A 0.9800
C9 H9B 0.9800
C9 H9C 0.9800
C10 C15 1.3944(14)
C10 C11 1.3991(14)
C11 C12 1.3903(15)
C11 H11 0.9500
C12 C13 1.3867(16)
C12 H12 0.9500
C13 C14 1.3893(16)
C13 H13 0.9500
C14 C15 1.3952(15)
C14 H14 0.9500
C15 H15 0.9500
C16 O2 1.4280(14)
C16 H16A 0.9800
C16 H16B 0.9800
C16 H16C 0.9800
C17 O3 1.2223(14)
C17 N1 1.3776(14)
C17 C18 1.5025(17)
C18 H18A 0.9800
C18 H18B 0.9800
C18 H18C 0.9800
